data_2233342
loop_
_publ_author_name
'Sattar, Nazia'
'Siddiqui, Hamid Latif'
'Hussain, Tanvir'
'Aslam, Sana'
'Parvez, Masood'

_publ_section_title
;
 3-[(3-Benzoyl-4-hydroxy-1,1-dioxo-2<i>H</i>-1\l^6^,2-benzothiazin-2-yl)methyl]benzonitrile
;
_journal_coeditor_code ZL2435
_journal_issue 1
_journal_name_full 'Acta Crystallographica Section E'
_journal_page_first o91
_journal_paper_doi 10.1107/S1600536811052706
_journal_volume 68
_journal_year 2012
_chemical_formula_iupac 'C23 H16 N2 O4 S'
_chemical_formula_moiety 'C23 H16 N2 O4 S'
_chemical_formula_sum 'C23 H16 N2 O4 S'
_chemical_formula_weight 416.44
_chemical_name_systematic
;
3-[(3-Benzoyl-4-hydroxy-1,1-dioxo-2<i>H</i>-1\l^6^,2-benzothiazin-2-
yl)methyl]benzonitrile
;
_space_group_IT_number 61
_symmetry_cell_setting orthorhombic
_symmetry_space_group_name_Hall '-P 2ac 2ab'
_symmetry_space_group_name_H-M 'P b c a'
_atom_sites_solution_hydrogens geom
_atom_sites_solution_primary direct
_atom_sites_solution_secondary difmap
_cell_angle_alpha 90.00
_cell_angle_beta 90.00
_cell_angle_gamma 90.00
_cell_formula_units_Z 16
_cell_length_a 12.2900(2)
_cell_length_b 24.7970(6)
_cell_length_c 25.6080(6)
_cell_measurement_reflns_used 9408
_cell_measurement_temperature 173(2)
_cell_measurement_theta_max 27.48
_cell_measurement_theta_min 1.00
_cell_volume 7804.2(3)
_computing_cell_refinement 'DENZO (Otwinowski & Minor, 1997)'
_computing_data_collection 'COLLECT (Hooft, 1998)'
_computing_data_reduction 'SCALEPACK (Otwinowski & Minor, 1997)'
_computing_molecular_graphics
;
Mercury (Macrae <i>et al.</i>, 2008)
and ORTEP-3 for Windows (Farrugia, 1997)
;
_computing_publication_material 'SHELXL97 (Sheldrick, 2008)'
_computing_structure_refinement 'SHELXL97 (Sheldrick, 2008)'
_computing_structure_solution 'SHELXS97 (Sheldrick, 2008)'
_diffrn_ambient_temperature 173(2)
_diffrn_measured_fraction_theta_full 0.993
_diffrn_measured_fraction_theta_max 0.993
_diffrn_measurement_device_type 'Nonius KappaCCD'
_diffrn_measurement_method '\w and \f'
_diffrn_radiation_monochromator graphite
_diffrn_radiation_source 'fine-focus sealed tube'
_diffrn_radiation_type MoK\a
_diffrn_radiation_wavelength 0.71073
_diffrn_reflns_av_R_equivalents 0.0579
_diffrn_reflns_av_sigmaI/netI 0.0574
_diffrn_reflns_limit_h_max 15
_diffrn_reflns_limit_h_min -15
_diffrn_reflns_limit_k_max 32
_diffrn_reflns_limit_k_min -32
_diffrn_reflns_limit_l_max 33
_diffrn_reflns_limit_l_min -33
_diffrn_reflns_number 16724
_diffrn_reflns_theta_full 25.00
_diffrn_reflns_theta_max 27.48
_diffrn_reflns_theta_min 1.64
_diffrn_standards_number 0
_exptl_absorpt_coefficient_mu 0.200
_exptl_absorpt_correction_T_max 0.9764
_exptl_absorpt_correction_T_min 0.9611
_exptl_absorpt_correction_type multi-scan
_exptl_absorpt_process_details '(<i>SORTAV</i>; Blessing, 1997)'
_exptl_crystal_colour yellow
_exptl_crystal_density_diffrn 1.418
_exptl_crystal_density_method 'not measured'
_exptl_crystal_description block
_exptl_crystal_F_000 3456
_exptl_crystal_size_max 0.20
_exptl_crystal_size_mid 0.12
_exptl_crystal_size_min 0.12
_refine_diff_density_max 0.534
_refine_diff_density_min -0.453
_refine_ls_extinction_method none
_refine_ls_goodness_of_fit_ref 1.128
_refine_ls_hydrogen_treatment constr
_refine_ls_matrix_type full
_refine_ls_number_parameters 543
_refine_ls_number_reflns 8869
_refine_ls_number_restraints 0
_refine_ls_restrained_S_all 1.128
_refine_ls_R_factor_all 0.1183
_refine_ls_R_factor_gt 0.0789
_refine_ls_shift/su_max 0.000
_refine_ls_shift/su_mean 0.000
_refine_ls_structure_factor_coef Fsqd
_refine_ls_weighting_details 'calc w=1/[\s^2^(Fo^2^)+(0.0236P)^2^+17.5304P] where P=(Fo^2^+2Fc^2^)/3'
_refine_ls_weighting_scheme calc
_refine_ls_wR_factor_gt 0.1443
_refine_ls_wR_factor_ref 0.1639
_reflns_number_gt 6212
_reflns_number_total 8869
_reflns_threshold_expression I>2\s(I)
_cod_data_source_file zl2435.cif
_cod_data_source_block I
_cod_database_code 2233342
_cod_database_fobs_code 2233342

loop_
_symmetry_equiv_pos_as_xyz
'x, y, z'
'-x+1/2, -y, z+1/2'
'x+1/2, -y+1/2, -z'
'-x, y+1/2, -z+1/2'
'-x, -y, -z'
'x-1/2, y, -z-1/2'
'-x-1/2, y-1/2, z'
'x, -y-1/2, z-1/2'

loop_
_atom_site_type_symbol
_atom_site_label
_atom_site_fract_x
_atom_site_fract_y
_atom_site_fract_z
_atom_site_U_iso_or_equiv
_atom_site_adp_type
_atom_site_calc_flag
_atom_site_refinement_flags
_atom_site_occupancy
_atom_site_symmetry_multiplicity
S S1 0.66138(7) 0.09623(3) 0.72876(3) 0.0309(2) Uani d . 1 1
S S2 0.62373(8) -0.15753(4) 0.53600(3) 0.0381(2) Uani d . 1 1
O O1 0.5677(2) 0.11000(10) 0.75941(10) 0.0396(6) Uani d . 1 1
O O2 0.7437(2) 0.13609(10) 0.72052(10) 0.0437(7) Uani d . 1 1
O O3 0.5218(2) -0.05972(10) 0.71527(10) 0.0374(6) Uani d . 1 1
H H3O 0.5299 -0.0770 0.7432 0.045 Uiso calc R 1 1
O O4 0.5978(2) -0.08015(10) 0.80376(10) 0.0396(6) Uani d . 1 1
O O5 0.7262(2) -0.14821(11) 0.51155(11) 0.0540(8) Uani d . 1 1
O O6 0.5474(3) -0.11417(10) 0.54076(10) 0.0497(7) Uani d . 1 1
O O7 0.7200(2) -0.32119(10) 0.55411(10) 0.0408(6) Uani d . 1 1
H H7O 0.7162 -0.3367 0.5250 0.049 Uiso calc R 1 1
O O8 0.6761(2) -0.33403(10) 0.46026(10) 0.0425(6) Uani d . 1 1
N N1 0.7180(2) 0.04324(11) 0.75556(10) 0.0263(6) Uani d . 1 1
N N2 0.9770(3) 0.08686(16) 0.52782(14) 0.0597(10) Uani d . 1 1
N N3 0.5641(2) -0.20673(11) 0.50442(10) 0.0327(7) Uani d . 1 1
N N4 0.3416(3) -0.15139(16) 0.72641(14) 0.0588(10) Uani d . 1 1
C C1 0.6164(3) 0.07036(14) 0.66852(13) 0.0306(7) Uani d . 1 1
C C2 0.6175(3) 0.10096(16) 0.62378(14) 0.0409(9) Uani d . 1 1
H H2 0.6445 0.1368 0.6243 0.049 Uiso calc R 1 1
C C3 0.5782(4) 0.07843(19) 0.57778(15) 0.0507(11) Uani d . 1 1
H H3 0.5794 0.0989 0.5464 0.061 Uiso calc R 1 1
C C4 0.5379(3) 0.02693(19) 0.57723(15) 0.0499(11) Uani d . 1 1
H H4 0.5101 0.0122 0.5457 0.060 Uiso calc R 1 1
C C5 0.5374(3) -0.00393(16) 0.62239(14) 0.0378(9) Uani d . 1 1
H H5 0.5089 -0.0395 0.6217 0.045 Uiso calc R 1 1
C C6 0.5784(3) 0.01727(14) 0.66865(13) 0.0290(7) Uani d . 1 1
C C7 0.5841(3) -0.01593(13) 0.71623(12) 0.0271(7) Uani d . 1 1
C C8 0.6473(3) -0.00275(12) 0.75820(12) 0.0263(7) Uani d . 1 1
C C9 0.6458(3) -0.03566(14) 0.80539(13) 0.0316(8) Uani d . 1 1
C C10 0.6942(3) -0.01798(14) 0.85579(13) 0.0305(7) Uani d . 1 1
C C11 0.6997(3) 0.03570(16) 0.87115(14) 0.0411(9) Uani d . 1 1
H H11 0.6787 0.0632 0.8474 0.049 Uiso calc R 1 1
C C12 0.7352(4) 0.04952(18) 0.92032(15) 0.0491(10) Uani d . 1 1
H H12 0.7380 0.0864 0.9303 0.059 Uiso calc R 1 1
C C13 0.7665(3) 0.0104(2) 0.95496(15) 0.0508(11) Uani d . 1 1
H H13 0.7906 0.0199 0.9890 0.061 Uiso calc R 1 1
C C14 0.7628(4) -0.04306(19) 0.93996(16) 0.0564(12) Uani d . 1 1
H H14 0.7860 -0.0704 0.9635 0.068 Uiso calc R 1 1
C C15 0.7258(3) -0.05697(17) 0.89121(15) 0.0452(10) Uani d . 1 1
H H15 0.7220 -0.0939 0.8817 0.054 Uiso calc R 1 1
C C16 0.8353(3) 0.03171(15) 0.74483(13) 0.0336(8) Uani d . 1 1
H H16A 0.8620 0.0055 0.7710 0.040 Uiso calc R 1 1
H H16B 0.8773 0.0654 0.7493 0.040 Uiso calc R 1 1
C C17 0.8573(3) 0.00952(15) 0.69091(13) 0.0328(8) Uani d . 1 1
C C18 0.8915(3) 0.04363(15) 0.65099(14) 0.0345(8) Uani d . 1 1
H H18 0.9022 0.0809 0.6577 0.041 Uiso calc R 1 1
C C19 0.9100(3) 0.02299(16) 0.60115(14) 0.0375(8) Uani d . 1 1
C C20 0.8937(3) -0.03093(16) 0.59040(15) 0.0422(9) Uani d . 1 1
H H20 0.9052 -0.0445 0.5561 0.051 Uiso calc R 1 1
C C21 0.8604(3) -0.06509(17) 0.63033(17) 0.0480(10) Uani d . 1 1
H H21 0.8494 -0.1023 0.6235 0.058 Uiso calc R 1 1
C C22 0.8431(3) -0.04491(16) 0.68026(15) 0.0393(9) Uani d . 1 1
H H22 0.8214 -0.0687 0.7074 0.047 Uiso calc R 1 1
C C23 0.9475(3) 0.05877(17) 0.56028(15) 0.0439(9) Uani d . 1 1
C C24 0.6470(3) -0.18666(14) 0.59754(13) 0.0321(8) Uani d . 1 1
C C25 0.6401(3) -0.15611(16) 0.64282(14) 0.0398(9) Uani d . 1 1
H H25 0.6238 -0.1187 0.6411 0.048 Uiso calc R 1 1
C C26 0.6573(3) -0.18092(18) 0.69031(15) 0.0466(10) Uani d . 1 1
H H26 0.6527 -0.1605 0.7216 0.056 Uiso calc R 1 1
C C27 0.6813(3) -0.23523(18) 0.69267(15) 0.0490(11) Uani d . 1 1
H H27 0.6938 -0.2519 0.7255 0.059 Uiso calc R 1 1
C C28 0.6870(3) -0.26550(16) 0.64761(14) 0.0398(9) Uani d . 1 1
H H28 0.7031 -0.3029 0.6497 0.048 Uiso calc R 1 1
C C29 0.6696(3) -0.24188(15) 0.59913(13) 0.0328(8) Uani d . 1 1
C C30 0.6720(3) -0.27439(14) 0.55122(13) 0.0325(8) Uani d . 1 1
C C31 0.6264(3) -0.25614(14) 0.50470(13) 0.0307(7) Uani d . 1 1
C C32 0.6338(3) -0.28706(15) 0.45824(14) 0.0339(8) Uani d . 1 1
C C33 0.5929(3) -0.26812(17) 0.40689(14) 0.0414(9) Uani d . 1 1
C C34 0.6057(4) -0.21534(18) 0.39001(15) 0.0493(11) Uani d . 1 1
H H34 0.6391 -0.1893 0.4120 0.059 Uiso calc R 1 1
C C35 0.5691(4) -0.2010(2) 0.34075(16) 0.0693(16) Uani d . 1 1
H H35 0.5789 -0.1652 0.3284 0.083 Uiso calc R 1 1
C C36 0.5181(5) -0.2390(3) 0.30966(19) 0.095(2) Uani d . 1 1
H H36 0.4909 -0.2288 0.2764 0.114 Uiso calc R 1 1
C C37 0.5062(5) -0.2912(3) 0.3262(2) 0.093(2) Uani d . 1 1
H H37 0.4717 -0.3170 0.3043 0.112 Uiso calc R 1 1
C C38 0.5443(4) -0.3061(2) 0.37450(18) 0.0625(13) Uani d . 1 1
H H38 0.5375 -0.3425 0.3858 0.075 Uiso calc R 1 1
C C39 0.4440(3) -0.21431(16) 0.50995(13) 0.0379(9) Uani d . 1 1
H H39A 0.4183 -0.2390 0.4822 0.046 Uiso calc R 1 1
H H39B 0.4075 -0.1791 0.5048 0.046 Uiso calc R 1 1
C C40 0.4112(3) -0.23689(15) 0.56239(13) 0.0331(8) Uani d . 1 1
C C41 0.3888(3) -0.20189(15) 0.60331(13) 0.0330(8) Uani d . 1 1
H H41 0.3861 -0.1641 0.5972 0.040 Uiso calc R 1 1
C C42 0.3703(3) -0.22178(16) 0.65298(14) 0.0372(8) Uani d . 1 1
C C43 0.3724(3) -0.27700(17) 0.66260(16) 0.0483(10) Uani d . 1 1
H H43 0.3605 -0.2906 0.6968 0.058 Uiso calc R 1 1
C C44 0.3921(3) -0.31156(17) 0.62160(17) 0.0502(10) Uani d . 1 1
H H44 0.3929 -0.3494 0.6276 0.060 Uiso calc R 1 1
C C45 0.4107(3) -0.29198(16) 0.57163(16) 0.0415(9) Uani d . 1 1
H H45 0.4232 -0.3164 0.5437 0.050 Uiso calc R 1 1
C C46 0.3519(3) -0.18360(17) 0.69450(15) 0.0434(9) Uani d . 1 1

loop_
_atom_site_aniso_label
_atom_site_aniso_U_11
_atom_site_aniso_U_22
_atom_site_aniso_U_33
_atom_site_aniso_U_12
_atom_site_aniso_U_13
_atom_site_aniso_U_23
S1 0.0379(5) 0.0250(4) 0.0298(4) -0.0035(4) -0.0008(4) 0.0020(3)
S2 0.0559(6) 0.0277(5) 0.0305(4) 0.0016(4) 0.0034(4) 0.0030(4)
O1 0.0445(15) 0.0310(13) 0.0432(15) 0.0048(11) 0.0059(12) -0.0061(11)
O2 0.0533(16) 0.0319(14) 0.0459(15) -0.0144(12) -0.0033(13) 0.0076(12)
O3 0.0440(15) 0.0278(13) 0.0405(15) -0.0091(11) 0.0007(12) -0.0025(11)
O4 0.0459(15) 0.0277(13) 0.0450(15) -0.0075(11) -0.0002(12) 0.0096(11)
O5 0.066(2) 0.0449(17) 0.0514(17) -0.0127(15) 0.0158(15) 0.0044(14)
O6 0.084(2) 0.0293(14) 0.0359(15) 0.0147(14) -0.0030(14) -0.0010(11)
O7 0.0501(16) 0.0322(14) 0.0400(14) 0.0122(12) -0.0021(12) 0.0000(11)
O8 0.0481(16) 0.0334(14) 0.0460(15) 0.0069(12) 0.0071(12) -0.0063(12)
N1 0.0259(14) 0.0266(14) 0.0264(14) -0.0030(11) -0.0022(11) 0.0050(11)
N2 0.073(3) 0.062(2) 0.044(2) 0.000(2) 0.0116(19) 0.0078(19)
N3 0.0446(18) 0.0295(15) 0.0239(14) 0.0095(13) 0.0012(12) 0.0004(12)
N4 0.075(3) 0.062(2) 0.0398(19) -0.018(2) 0.0150(18) -0.0064(18)
C1 0.0307(18) 0.0320(18) 0.0293(17) 0.0013(15) -0.0002(14) 0.0034(14)
C2 0.042(2) 0.040(2) 0.041(2) 0.0005(17) 0.0006(17) 0.0127(17)
C3 0.054(3) 0.066(3) 0.032(2) 0.003(2) -0.0057(18) 0.015(2)
C4 0.053(3) 0.070(3) 0.0266(19) 0.002(2) -0.0075(17) -0.0055(19)
C5 0.041(2) 0.041(2) 0.0321(19) -0.0009(17) -0.0051(16) -0.0060(16)
C6 0.0267(17) 0.0306(18) 0.0297(17) 0.0068(14) -0.0009(13) -0.0022(14)
C7 0.0282(17) 0.0220(16) 0.0311(17) -0.0005(13) 0.0042(13) -0.0043(13)
C8 0.0287(17) 0.0228(15) 0.0275(17) 0.0014(13) 0.0033(13) 0.0037(12)
C9 0.0306(18) 0.0299(18) 0.0341(18) 0.0021(15) 0.0029(14) 0.0037(14)
C10 0.0308(18) 0.0296(18) 0.0312(17) 0.0035(14) 0.0056(14) 0.0062(14)
C11 0.054(2) 0.037(2) 0.0326(19) 0.0121(18) 0.0005(17) 0.0055(16)
C12 0.061(3) 0.051(3) 0.035(2) 0.004(2) -0.0004(19) -0.0057(19)
C13 0.053(3) 0.071(3) 0.0281(19) -0.005(2) -0.0031(18) 0.005(2)
C14 0.067(3) 0.061(3) 0.042(2) -0.011(2) -0.017(2) 0.025(2)
C15 0.056(3) 0.039(2) 0.041(2) -0.0064(19) -0.0116(19) 0.0138(17)
C16 0.0257(17) 0.044(2) 0.0316(18) -0.0042(15) -0.0015(14) 0.0038(16)
C17 0.0225(17) 0.043(2) 0.0323(18) 0.0025(15) -0.0010(14) 0.0029(15)
C18 0.0290(18) 0.037(2) 0.0372(19) -0.0005(15) 0.0028(15) -0.0010(15)
C19 0.0308(19) 0.046(2) 0.0358(19) 0.0019(16) 0.0050(15) 0.0011(17)
C20 0.042(2) 0.045(2) 0.040(2) 0.0006(18) 0.0017(17) -0.0091(18)
C21 0.048(2) 0.036(2) 0.060(3) 0.0004(19) 0.003(2) -0.0057(19)
C22 0.032(2) 0.041(2) 0.045(2) 0.0039(17) 0.0039(16) 0.0090(17)
C23 0.045(2) 0.051(3) 0.036(2) 0.0059(19) 0.0039(17) -0.0040(19)
C24 0.0323(19) 0.0337(19) 0.0302(17) -0.0019(15) -0.0036(14) 0.0031(14)
C25 0.042(2) 0.039(2) 0.039(2) 0.0022(17) -0.0084(17) -0.0082(16)
C26 0.052(2) 0.054(3) 0.033(2) 0.005(2) -0.0125(18) -0.0113(18)
C27 0.051(2) 0.063(3) 0.032(2) 0.010(2) -0.0112(18) 0.0040(19)
C28 0.044(2) 0.039(2) 0.036(2) 0.0098(17) -0.0068(16) 0.0038(16)
C29 0.0276(17) 0.039(2) 0.0316(18) 0.0006(15) -0.0014(14) -0.0010(15)
C30 0.0318(18) 0.0308(18) 0.0348(18) 0.0009(15) 0.0022(15) 0.0024(15)
C31 0.0357(18) 0.0287(18) 0.0276(16) 0.0036(15) 0.0017(14) 0.0002(13)
C32 0.0304(18) 0.036(2) 0.0357(18) -0.0008(15) 0.0042(15) -0.0038(15)
C33 0.040(2) 0.053(2) 0.0313(19) 0.0142(18) 0.0005(16) -0.0107(17)
C34 0.057(3) 0.058(3) 0.034(2) 0.013(2) 0.0097(19) -0.0008(19)
C35 0.087(4) 0.088(4) 0.032(2) 0.043(3) 0.009(2) 0.010(2)
C36 0.120(5) 0.128(6) 0.037(3) 0.071(5) -0.021(3) -0.022(3)
C37 0.116(5) 0.098(5) 0.066(4) 0.046(4) -0.042(3) -0.042(3)
C38 0.071(3) 0.066(3) 0.050(3) 0.020(3) -0.017(2) -0.023(2)
C39 0.040(2) 0.045(2) 0.0282(18) 0.0172(17) -0.0049(15) -0.0058(16)
C40 0.0270(17) 0.039(2) 0.0328(18) 0.0045(15) -0.0042(14) -0.0005(15)
C41 0.0320(19) 0.0333(19) 0.0337(18) 0.0031(15) -0.0014(15) 0.0003(15)
C42 0.036(2) 0.043(2) 0.0326(18) -0.0082(17) -0.0006(15) -0.0003(16)
C43 0.053(3) 0.046(2) 0.045(2) -0.013(2) -0.001(2) 0.0074(19)
C44 0.049(3) 0.038(2) 0.063(3) -0.0089(19) -0.002(2) 0.006(2)
C45 0.035(2) 0.039(2) 0.050(2) -0.0032(17) -0.0028(17) -0.0092(18)
C46 0.048(2) 0.048(2) 0.035(2) -0.0126(19) 0.0075(17) 0.0014(18)

loop_
_atom_type_symbol
_atom_type_description
_atom_type_scat_dispersion_real
_atom_type_scat_dispersion_imag
_atom_type_scat_source
C C 0.0033 0.0016 'International Tables Vol C Tables 4.2.6.8 and 6.1.1.4'
H H 0.0000 0.0000 'International Tables Vol C Tables 4.2.6.8 and 6.1.1.4'
N N 0.0061 0.0033 'International Tables Vol C Tables 4.2.6.8 and 6.1.1.4'
O O 0.0106 0.0060 'International Tables Vol C Tables 4.2.6.8 and 6.1.1.4'
S S 0.1246 0.1234 'International Tables Vol C Tables 4.2.6.8 and 6.1.1.4'

loop_
_geom_angle_atom_site_label_1
_geom_angle_atom_site_label_2
_geom_angle_atom_site_label_3
_geom_angle
O2 S1 O1 118.94(16)
O2 S1 N1 108.41(15)
O1 S1 N1 107.60(15)
O2 S1 C1 110.17(16)
O1 S1 C1 108.35(16)
N1 S1 C1 102.02(15)
O5 S2 O6 119.62(18)
O5 S2 N3 107.42(17)
O6 S2 N3 107.96(17)
O5 S2 C24 108.49(18)
O6 S2 C24 109.82(16)
N3 S2 C24 102.09(16)
C7 O3 H3O 109.5
C30 O7 H7O 109.5
C8 N1 C16 116.1(3)
C8 N1 S1 113.6(2)
C16 N1 S1 119.1(2)
C31 N3 C39 114.6(3)
C31 N3 S2 113.1(2)
C39 N3 S2 119.3(2)
C2 C1 C6 121.7(3)
C2 C1 S1 121.8(3)
C6 C1 S1 116.5(2)
C1 C2 C3 118.8(4)
C1 C2 H2 120.6
C3 C2 H2 120.6
C4 C3 C2 120.6(4)
C4 C3 H3 119.7
C2 C3 H3 119.7
C3 C4 C5 120.5(4)
C3 C4 H4 119.7
C5 C4 H4 119.7
C4 C5 C6 120.0(4)
C4 C5 H5 120.0
C6 C5 H5 120.0
C5 C6 C1 118.4(3)
C5 C6 C7 120.7(3)
C1 C6 C7 120.9(3)
O3 C7 C8 122.5(3)
O3 C7 C6 114.5(3)
C8 C7 C6 123.0(3)
C7 C8 N1 119.8(3)
C7 C8 C9 120.7(3)
N1 C8 C9 119.4(3)
O4 C9 C8 118.1(3)
O4 C9 C10 118.5(3)
C8 C9 C10 123.3(3)
C15 C10 C11 118.1(3)
C15 C10 C9 118.4(3)
C11 C10 C9 123.2(3)
C12 C11 C10 120.9(4)
C12 C11 H11 119.6
C10 C11 H11 119.6
C13 C12 C11 120.3(4)
C13 C12 H12 119.8
C11 C12 H12 119.8
C12 C13 C14 119.4(4)
C12 C13 H13 120.3
C14 C13 H13 120.3
C15 C14 C13 120.4(4)
C15 C14 H14 119.8
C13 C14 H14 119.8
C14 C15 C10 121.0(4)
C14 C15 H15 119.5
C10 C15 H15 119.5
N1 C16 C17 114.2(3)
N1 C16 H16A 108.7
C17 C16 H16A 108.7
N1 C16 H16B 108.7
C17 C16 H16B 108.7
H16A C16 H16B 107.6
C22 C17 C18 119.0(3)
C22 C17 C16 120.7(3)
C18 C17 C16 120.3(3)
C17 C18 C19 119.9(4)
C17 C18 H18 120.0
C19 C18 H18 120.0
C20 C19 C18 121.0(4)
C20 C19 C23 119.7(4)
C18 C19 C23 119.3(4)
C19 C20 C21 119.1(4)
C19 C20 H20 120.4
C21 C20 H20 120.4
C22 C21 C20 120.2(4)
C22 C21 H21 119.9
C20 C21 H21 119.9
C17 C22 C21 120.8(4)
C17 C22 H22 119.6
C21 C22 H22 119.6
N2 C23 C19 179.7(5)
C25 C24 C29 121.5(3)
C25 C24 S2 121.0(3)
C29 C24 S2 117.5(3)
C26 C25 C24 118.9(4)
C26 C25 H25 120.5
C24 C25 H25 120.5
C25 C26 C27 120.4(4)
C25 C26 H26 119.8
C27 C26 H26 119.8
C28 C27 C26 120.4(4)
C28 C27 H27 119.8
C26 C27 H27 119.8
C27 C28 C29 120.7(4)
C27 C28 H28 119.7
C29 C28 H28 119.7
C28 C29 C24 118.0(3)
C28 C29 C30 120.8(3)
C24 C29 C30 121.2(3)
O7 C30 C31 121.3(3)
O7 C30 C29 116.7(3)
C31 C30 C29 121.9(3)
C30 C31 C32 121.1(3)
C30 C31 N3 119.6(3)
C32 C31 N3 119.2(3)
O8 C32 C31 119.1(3)
O8 C32 C33 117.6(3)
C31 C32 C33 123.4(3)
C34 C33 C38 120.2(4)
C34 C33 C32 122.4(4)
C38 C33 C32 117.3(4)
C35 C34 C33 119.2(4)
C35 C34 H34 120.4
C33 C34 H34 120.4
C36 C35 C34 119.8(5)
C36 C35 H35 120.1
C34 C35 H35 120.1
C37 C36 C35 120.9(5)
C37 C36 H36 119.5
C35 C36 H36 119.5
C36 C37 C38 119.8(5)
C36 C37 H37 120.1
C38 C37 H37 120.1
C37 C38 C33 120.1(5)
C37 C38 H38 120.0
C33 C38 H38 120.0
N3 C39 C40 113.3(3)
N3 C39 H39A 108.9
C40 C39 H39A 108.9
N3 C39 H39B 108.9
C40 C39 H39B 108.9
H39A C39 H39B 107.7
C45 C40 C41 119.1(3)
C45 C40 C39 121.2(3)
C41 C40 C39 119.5(3)
C42 C41 C40 120.2(3)
C42 C41 H41 119.9
C40 C41 H41 119.9
C41 C42 C43 120.7(4)
C41 C42 C46 118.0(3)
C43 C42 C46 121.3(4)
C44 C43 C42 118.7(4)
C44 C43 H43 120.6
C42 C43 H43 120.6
C43 C44 C45 121.0(4)
C43 C44 H44 119.5
C45 C44 H44 119.5
C40 C45 C44 120.2(4)
C40 C45 H45 119.9
C44 C45 H45 119.9
N4 C46 C42 176.3(4)

loop_
_geom_bond_atom_site_label_1
_geom_bond_atom_site_label_2
_geom_bond_distance
S1 O2 1.430(3)
S1 O1 1.434(3)
S1 N1 1.638(3)
S1 C1 1.760(3)
S2 O5 1.425(3)
S2 O6 1.432(3)
S2 N3 1.637(3)
S2 C24 1.757(3)
O3 C7 1.329(4)
O3 H3O 0.8400
O4 C9 1.252(4)
O7 C30 1.304(4)
O7 H7O 0.8400
O8 C32 1.276(4)
N1 C8 1.435(4)
N1 C16 1.495(4)
N2 C23 1.143(5)
N3 C31 1.445(4)
N3 C39 1.495(5)
N4 C46 1.150(5)
C1 C2 1.374(5)
C1 C6 1.397(5)
C2 C3 1.390(5)
C2 H2 0.9500
C3 C4 1.370(6)
C3 H3 0.9500
C4 C5 1.386(5)
C4 H4 0.9500
C5 C6 1.391(5)
C5 H5 0.9500
C6 C7 1.472(5)
C7 C8 1.366(4)
C8 C9 1.458(4)
C9 C10 1.487(5)
C10 C15 1.381(5)
C10 C11 1.390(5)
C11 C12 1.376(5)
C11 H11 0.9500
C12 C13 1.371(6)
C12 H12 0.9500
C13 C14 1.380(6)
C13 H13 0.9500
C14 C15 1.373(5)
C14 H14 0.9500
C15 H15 0.9500
C16 C17 1.511(5)
C16 H16A 0.9900
C16 H16B 0.9900
C17 C22 1.388(5)
C17 C18 1.392(5)
C18 C19 1.394(5)
C18 H18 0.9500
C19 C20 1.380(5)
C19 C23 1.447(5)
C20 C21 1.389(6)
C20 H20 0.9500
C21 C22 1.389(5)
C21 H21 0.9500
C22 H22 0.9500
C24 C25 1.388(5)
C24 C29 1.398(5)
C25 C26 1.379(5)
C25 H25 0.9500
C26 C27 1.380(6)
C26 H26 0.9500
C27 C28 1.378(5)
C27 H27 0.9500
C28 C29 1.389(5)
C28 H28 0.9500
C29 C30 1.468(5)
C30 C31 1.392(5)
C31 C32 1.419(5)
C32 C33 1.484(5)
C33 C34 1.387(6)
C33 C38 1.391(6)
C34 C35 1.386(6)
C34 H34 0.9500
C35 C36 1.384(8)
C35 H35 0.9500
C36 C37 1.370(9)
C36 H36 0.9500
C37 C38 1.374(7)
C37 H37 0.9500
C38 H38 0.9500
C39 C40 1.510(5)
C39 H39A 0.9900
C39 H39B 0.9900
C40 C45 1.386(5)
C40 C41 1.388(5)
C41 C42 1.383(5)
C41 H41 0.9500
C42 C43 1.391(5)
C42 C46 1.441(5)
C43 C44 1.377(6)
C43 H43 0.9500
C44 C45 1.388(6)
C44 H44 0.9500
C45 H45 0.9500

loop_
_geom_hbond_atom_site_label_D
_geom_hbond_atom_site_label_H
_geom_hbond_atom_site_label_A
_geom_hbond_site_symmetry_A
_geom_hbond_distance_DH
_geom_hbond_distance_HA
_geom_hbond_distance_DA
_geom_hbond_angle_DHA
_geom_hbond_publ_flag
C16 H16A O3 6_657 0.99 2.57 3.382(4) 139.4 y
C16 H16B O1 6_657 0.99 2.60 3.456(4) 145.1 y
C28 H28 O2 7_755 0.95 2.45 3.188(4) 134.5 y
O3 H3O O4 . 0.84 1.76 2.503(4) 145.8 y
O7 H7O O8 . 0.84 1.73 2.484(4) 147.9 y
C11 H11 N1 . 0.95 2.45 2.974(4) 114.6 y
C16 H16B O2 . 0.99 2.51 2.890(5) 102.3 n
C34 H34 N3 . 0.95 2.58 2.982(5) 106.0 y
C39 H39B O6 . 0.99 2.53 2.899(5) 101.8 n

loop_
_geom_torsion_atom_site_label_1
_geom_torsion_atom_site_label_2
_geom_torsion_atom_site_label_3
_geom_torsion_atom_site_label_4
_geom_torsion
O2 S1 N1 C8 -170.7(2)
O1 S1 N1 C8 59.5(3)
C1 S1 N1 C8 -54.4(2)
O2 S1 N1 C16 -28.2(3)
O1 S1 N1 C16 -158.1(2)
C1 S1 N1 C16 88.0(3)
O5 S2 N3 C31 59.5(3)
O6 S2 N3 C31 -170.3(2)
C24 S2 N3 C31 -54.6(3)
O5 S2 N3 C39 -161.3(3)
O6 S2 N3 C39 -31.0(3)
C24 S2 N3 C39 84.7(3)
O2 S1 C1 C2 -29.8(4)
O1 S1 C1 C2 101.9(3)
N1 S1 C1 C2 -144.8(3)
O2 S1 C1 C6 151.0(3)
O1 S1 C1 C6 -77.4(3)
N1 S1 C1 C6 36.0(3)
C6 C1 C2 C3 0.8(6)
S1 C1 C2 C3 -178.4(3)
C1 C2 C3 C4 0.9(6)
C2 C3 C4 C5 -1.1(7)
C3 C4 C5 C6 -0.3(6)
C4 C5 C6 C1 2.0(5)
C4 C5 C6 C7 -176.5(3)
C2 C1 C6 C5 -2.2(5)
S1 C1 C6 C5 177.0(3)
C2 C1 C6 C7 176.3(3)
S1 C1 C6 C7 -4.5(4)
C5 C6 C7 O3 -17.8(5)
C1 C6 C7 O3 163.8(3)
C5 C6 C7 C8 162.8(3)
C1 C6 C7 C8 -15.6(5)
O3 C7 C8 N1 176.1(3)
C6 C7 C8 N1 -4.5(5)
O3 C7 C8 C9 -2.4(5)
C6 C7 C8 C9 176.9(3)
C16 N1 C8 C7 -100.3(3)
S1 N1 C8 C7 43.3(4)
C16 N1 C8 C9 78.3(4)
S1 N1 C8 C9 -138.1(3)
C7 C8 C9 O4 10.1(5)
N1 C8 C9 O4 -168.4(3)
C7 C8 C9 C10 -167.1(3)
N1 C8 C9 C10 14.3(5)
O4 C9 C10 C15 26.9(5)
C8 C9 C10 C15 -155.9(3)
O4 C9 C10 C11 -146.8(4)
C8 C9 C10 C11 30.4(5)
C15 C10 C11 C12 -0.3(6)
C9 C10 C11 C12 173.4(4)
C10 C11 C12 C13 0.5(6)
C11 C12 C13 C14 0.4(7)
C12 C13 C14 C15 -1.4(7)
C13 C14 C15 C10 1.6(7)
C11 C10 C15 C14 -0.7(6)
C9 C10 C15 C14 -174.7(4)
C8 N1 C16 C17 67.1(4)
S1 N1 C16 C17 -74.4(4)
N1 C16 C17 C22 -82.0(4)
N1 C16 C17 C18 97.5(4)
C22 C17 C18 C19 0.6(5)
C16 C17 C18 C19 -179.0(3)
C17 C18 C19 C20 0.8(5)
C17 C18 C19 C23 -178.9(3)
C18 C19 C20 C21 -1.3(6)
C23 C19 C20 C21 178.4(4)
C19 C20 C21 C22 0.4(6)
C18 C17 C22 C21 -1.4(5)
C16 C17 C22 C21 178.2(3)
C20 C21 C22 C17 0.9(6)
O5 S2 C24 C25 102.0(3)
O6 S2 C24 C25 -30.4(4)
N3 S2 C24 C25 -144.8(3)
O5 S2 C24 C29 -79.7(3)
O6 S2 C24 C29 147.9(3)
N3 S2 C24 C29 33.6(3)
C29 C24 C25 C26 0.7(6)
S2 C24 C25 C26 179.0(3)
C24 C25 C26 C27 0.2(6)
C25 C26 C27 C28 -0.7(7)
C26 C27 C28 C29 0.4(6)
C27 C28 C29 C24 0.4(6)
C27 C28 C29 C30 -177.8(4)
C25 C24 C29 C28 -1.0(5)
S2 C24 C29 C28 -179.3(3)
C25 C24 C29 C30 177.3(3)
S2 C24 C29 C30 -1.1(5)
C28 C29 C30 O7 -18.8(5)
C24 C29 C30 O7 163.0(3)
C28 C29 C30 C31 161.9(3)
C24 C29 C30 C31 -16.4(5)
O7 C30 C31 C32 -2.2(5)
C29 C30 C31 C32 177.1(3)
O7 C30 C31 N3 173.5(3)
C29 C30 C31 N3 -7.2(5)
C39 N3 C31 C30 -95.1(4)
S2 N3 C31 C30 46.1(4)
C39 N3 C31 C32 80.7(4)
S2 N3 C31 C32 -138.0(3)
C30 C31 C32 O8 5.2(5)
N3 C31 C32 O8 -170.6(3)
C30 C31 C32 C33 -176.0(3)
N3 C31 C32 C33 8.2(5)
O8 C32 C33 C34 -140.8(4)
C31 C32 C33 C34 40.4(6)
O8 C32 C33 C38 36.6(5)
C31 C32 C33 C38 -142.2(4)
C38 C33 C34 C35 0.3(6)
C32 C33 C34 C35 177.6(4)
C33 C34 C35 C36 1.6(7)
C34 C35 C36 C37 -2.1(8)
C35 C36 C37 C38 0.6(10)
C36 C37 C38 C33 1.3(9)
C34 C33 C38 C37 -1.7(7)
C32 C33 C38 C37 -179.1(4)
C31 N3 C39 C40 65.9(4)
S2 N3 C39 C40 -72.8(4)
N3 C39 C40 C45 -85.6(4)
N3 C39 C40 C41 89.6(4)
C45 C40 C41 C42 2.4(5)
C39 C40 C41 C42 -172.9(3)
C40 C41 C42 C43 -0.8(6)
C40 C41 C42 C46 177.4(3)
C41 C42 C43 C44 -0.7(6)
C46 C42 C43 C44 -178.9(4)
C42 C43 C44 C45 0.7(6)
C41 C40 C45 C44 -2.4(5)
C39 C40 C45 C44 172.8(3)
C43 C44 C45 C40 0.8(6)

loop_
_cod_related_entry_id
_cod_related_entry_database
_cod_related_entry_code
1 ChemSpider 30657377
